data_7214525
loop_
_publ_author_name
'Huang, Yihui'
'Zhu, Qilong'
'Sheng, Tianlu'
'Hu, Shengmin'
'Fu, Ruibiao'
'Shen, Chaojun'
'Tan, Chunhong'
'Wen, Yuehong'
'Bai, Songyan'
'Wu, Xintao'

_publ_section_title
;
 Lanthanide coordination polymers assembled from triazine-based flexible
 polycarboxylate ligands and their luminescent properties
;
_journal_issue 18
_journal_name_full CrystEngComm
_journal_page_first 3560
_journal_paper_doi 10.1039/c3ce27020c
_journal_volume 15
_journal_year 2013
_chemical_formula_sum 'C11 H16 Gd N6 O11'
_chemical_formula_weight 565.55
_chemical_name_systematic
;
?
;
_space_group_IT_number 14
_symmetry_cell_setting monoclinic
_symmetry_space_group_name_Hall '-P 2ybc'
_symmetry_space_group_name_H-M 'P 1 21/c 1'
_atom_sites_solution_hydrogens geom
_atom_sites_solution_primary direct
_atom_sites_solution_secondary difmap
_audit_creation_method SHELXL-97
_cell_angle_alpha 90.00
_cell_angle_beta 93.160(5)
_cell_angle_gamma 90.00
_cell_formula_units_Z 4
_cell_length_a 11.225(4)
_cell_length_b 15.717(5)
_cell_length_c 9.817(3)
_cell_measurement_reflns_used 4631
_cell_measurement_temperature 293(2)
_cell_measurement_theta_max 27.4816
_cell_measurement_theta_min 2.0707
_cell_volume 1729.3(10)
_computing_cell_refinement 'Bruker XSCANS'
_computing_data_collection 'Bruker XSCANS'
_computing_data_reduction 'Bruker SHELXTL'
_computing_molecular_graphics 'Bruker SHELXTL'
_computing_publication_material 'Bruker SHELXTL'
_computing_structure_refinement 'SHELXL-97 (Sheldrick, 1997)'
_computing_structure_solution 'SHELXS-97 (Sheldrick, 1990)'
_diffrn_ambient_temperature 293(2)
_diffrn_detector_area_resol_mean 28.5714
_diffrn_measured_fraction_theta_full 0.998
_diffrn_measured_fraction_theta_max 0.998
_diffrn_measurement_device_type 'Saturn724+ (2x2 bin mode)'
_diffrn_measurement_method CCD_Profile_fitting
_diffrn_radiation_monochromator graphite
_diffrn_radiation_source 'fine-focus sealed tube'
_diffrn_radiation_type MoK\a
_diffrn_radiation_wavelength 0.71073
_diffrn_reflns_av_R_equivalents 0.0781
_diffrn_reflns_av_sigmaI/netI 0.0775
_diffrn_reflns_limit_h_max 14
_diffrn_reflns_limit_h_min -14
_diffrn_reflns_limit_k_max 20
_diffrn_reflns_limit_k_min -17
_diffrn_reflns_limit_l_max 12
_diffrn_reflns_limit_l_min -12
_diffrn_reflns_number 14516
_diffrn_reflns_theta_full 27.47
_diffrn_reflns_theta_max 27.47
_diffrn_reflns_theta_min 2.23
_exptl_absorpt_coefficient_mu 3.912
_exptl_absorpt_correction_T_max 1.0000
_exptl_absorpt_correction_T_min 0.6616
_exptl_absorpt_correction_type multi-scan
_exptl_absorpt_process_details
;
RIGAKU/MSC(2004), CrystalClear Version 1.3.6,
Rigaku/MSC, 9009 New Trails Drive, The Woodlands, TX77381-5209, USA
;
_exptl_crystal_colour Colorless
_exptl_crystal_density_diffrn 2.172
_exptl_crystal_density_method 'not measured'
_exptl_crystal_description block
_exptl_crystal_F_000 1104
_exptl_crystal_size_max 0.2000
_exptl_crystal_size_mid 0.2000
_exptl_crystal_size_min 0.1500
_refine_diff_density_max 1.244
_refine_diff_density_min -2.042
_refine_diff_density_rms 0.198
_refine_ls_extinction_method none
_refine_ls_goodness_of_fit_ref 1.078
_refine_ls_hydrogen_treatment Theo
_refine_ls_matrix_type full
_refine_ls_number_parameters 262
_refine_ls_number_reflns 3954
_refine_ls_number_restraints 0
_refine_ls_restrained_S_all 1.078
_refine_ls_R_factor_all 0.0844
_refine_ls_R_factor_gt 0.0724
_refine_ls_shift/su_max 0.001
_refine_ls_shift/su_mean 0.000
_refine_ls_structure_factor_coef Fsqd
_refine_ls_weighting_details 'calc w=1/[\s^2^(Fo^2^)+(0.0980P)^2^+9.6733P] where P=(Fo^2^+2Fc^2^)/3'
_refine_ls_weighting_scheme calc
_refine_ls_wR_factor_gt 0.1782
_refine_ls_wR_factor_ref 0.1886
_reflns_number_gt 3507
_reflns_number_total 3954
_reflns_threshold_expression >2sigma(I)
_cod_data_source_file c3ce27020c.txt
_cod_data_source_block a3
_cod_depositor_comments
;
The following automatic conversions were performed:

'_symmetry_cell_setting' value 'Monoclinic' changed to 'monoclinic'
according to
/usr/data/users/saulius/automatic-downloads/retrospective/RSC/lib/dictionaries/cif_core.dic
dictionary named 'cif_core.dic' version 2.4.2 from
2011-04-26.

'_exptl_absorpt_correction_type' value 'Multi-scan'
changed to 'multi-scan' according to
/usr/data/users/saulius/automatic-downloads/retrospective/RSC/lib/dictionaries/cif_core.dic
dictionary named 'cif_core.dic' version 2.4.2 from 2011-04-26.

Automatic conversion script
Id: cif_fix_values 2281 2013-09-26 08:29:07Z andrius 
;
_cod_original_cell_volume 1729.3(9)
_cod_original_sg_symbol_H-M P2(1)/c
_cod_database_code 7214525

loop_
_symmetry_equiv_pos_as_xyz
'x, y, z'
'-x, y+1/2, -z+1/2'
'-x, -y, -z'
'x, -y-1/2, z-1/2'

loop_
_atom_site_label
_atom_site_type_symbol
_atom_site_fract_x
_atom_site_fract_y
_atom_site_fract_z
_atom_site_U_iso_or_equiv
_atom_site_adp_type
_atom_site_occupancy
_atom_site_symmetry_multiplicity
_atom_site_calc_flag
_atom_site_refinement_flags
Gd1 Gd 0.66422(4) 0.02216(3) -0.07094(4) 0.02327(19) Uani 1 1 d .
C1 C 0.7217(9) -0.3502(7) 0.3972(11) 0.030(2) Uani 1 1 d .
C2 C 0.6241(8) 0.0233(6) 0.2157(10) 0.0244(19) Uani 1 1 d .
C3 C 0.6674(10) 0.1465(7) 0.6467(10) 0.031(2) Uani 1 1 d .
C4 C 0.9454(9) 0.0953(8) 0.8988(12) 0.036(3) Uani 1 1 d .
C5 C 0.7594(14) -0.2591(8) 0.3783(13) 0.048(3) Uani 1 1 d .
H5B H 0.7981 -0.2541 0.2927 0.058 Uiso 1 1 calc R
H5C H 0.6889 -0.2233 0.3725 0.058 Uiso 1 1 calc R
C6 C 0.5989(9) 0.0164(7) 0.3645(10) 0.028(2) Uani 1 1 d .
H6B H 0.5292 0.0504 0.3815 0.034 Uiso 1 1 calc R
H6C H 0.5803 -0.0424 0.3849 0.034 Uiso 1 1 calc R
C7 C 0.7039(10) 0.1311(6) 0.4985(10) 0.031(2) Uani 1 1 d .
H7A H 0.6521 0.1645 0.4369 0.037 Uiso 1 1 calc R
H7B H 0.7848 0.1515 0.4906 0.037 Uiso 1 1 calc R
C8 C 1.0321(9) 0.0724(8) 0.7894(11) 0.034(2) Uani 1 1 d .
H8A H 1.0194 0.1121 0.7143 0.041 Uiso 1 1 calc R
H8B H 1.1127 0.0812 0.8276 0.041 Uiso 1 1 calc R
C9 C 0.8447(8) -0.1468(7) 0.5205(10) 0.026(2) Uani 1 1 d .
C10 C 0.7774(8) -0.0107(6) 0.5051(9) 0.0207(18) Uani 1 1 d .
C11 C 0.9402(9) -0.0366(7) 0.6489(11) 0.029(2) Uani 1 1 d .
N1 N 0.8407(8) -0.2284(6) 0.4888(10) 0.036(2) Uani 1 1 d .
H1A H 0.8863 -0.2638 0.5335 0.043 Uiso 1 1 calc R
N2 N 0.6982(8) 0.0443(5) 0.4562(8) 0.0269(18) Uani 1 1 d .
N3 N 1.0248(8) -0.0123(6) 0.7350(9) 0.034(2) Uani 1 1 d .
H3A H 1.0790 -0.0484 0.7607 0.041 Uiso 1 1 calc R
N4 N 0.9330(7) -0.1217(6) 0.6162(9) 0.0276(18) Uani 1 1 d .
N5 N 0.7683(7) -0.0923(5) 0.4647(8) 0.0269(18) Uani 1 1 d .
N6 N 0.8649(8) 0.0197(5) 0.5926(9) 0.0269(18) Uani 1 1 d .
O1 O 0.7285(8) -0.3821(6) 0.5147(9) 0.047(2) Uani 1 1 d .
O2 O 0.6849(8) -0.3913(5) 0.2935(8) 0.0411(19) Uani 1 1 d .
O3 O 0.5415(6) 0.0021(5) 0.1271(7) 0.0324(16) Uani 1 1 d .
O4 O 0.7232(6) 0.0465(5) 0.1773(8) 0.0322(17) Uani 1 1 d .
O5 O 0.6439(7) 0.0842(5) 0.7150(8) 0.0367(18) Uani 1 1 d .
O6 O 0.6715(10) 0.2226(6) 0.6850(10) 0.060(3) Uani 1 1 d .
O7 O 0.8629(7) 0.0442(6) 0.9176(9) 0.044(2) Uani 1 1 d .
O8 O 0.9640(9) 0.1642(7) 0.9564(10) 0.055(2) Uani 1 1 d .
O9W O 0.6182(12) 0.1642(6) -0.0241(12) 0.082(4) Uani 1 1 d .
H9WA H 0.6255 0.1736 0.0613 0.098 Uiso 1 1 d R
H9WB H 0.5465 0.1748 -0.0518 0.098 Uiso 1 1 d R
O10W O 0.9123(8) 0.2073(6) 0.2104(9) 0.053(2) Uani 1 1 d .
H10A H 0.8464 0.2224 0.2334 0.063 Uiso 1 1 d R
H10B H 0.9171 0.1991 0.1310 0.063 Uiso 1 1 d R
O11W O 0.4517(19) 0.2717(13) -0.135(3) 0.214(14) Uani 1 1 d .
H11A H 0.4471 0.3013 -0.0629 0.256 Uiso 1 1 d R
H11B H 0.4426 0.3046 -0.2035 0.256 Uiso 1 1 d R

loop_
_atom_site_aniso_label
_atom_site_aniso_U_11
_atom_site_aniso_U_22
_atom_site_aniso_U_33
_atom_site_aniso_U_23
_atom_site_aniso_U_13
_atom_site_aniso_U_12
Gd1 0.0227(3) 0.0334(3) 0.0135(3) 0.00161(18) -0.00108(18) -0.00471(19)
C1 0.031(5) 0.033(5) 0.026(5) 0.009(4) 0.002(4) 0.003(4)
C2 0.025(5) 0.033(5) 0.015(4) -0.001(4) -0.001(4) 0.006(4)
C3 0.043(6) 0.033(5) 0.017(5) 0.000(4) 0.000(4) -0.001(4)
C4 0.023(5) 0.059(7) 0.026(6) 0.007(5) -0.001(4) 0.004(5)
C5 0.082(10) 0.035(6) 0.027(6) -0.002(5) -0.006(6) -0.009(6)
C6 0.027(5) 0.041(6) 0.017(5) -0.004(4) -0.005(4) -0.007(4)
C7 0.050(6) 0.027(5) 0.016(5) 0.008(4) 0.003(4) 0.006(4)
C8 0.031(5) 0.049(6) 0.021(5) 0.001(5) -0.004(4) -0.004(5)
C9 0.024(5) 0.033(5) 0.021(5) 0.005(4) 0.001(4) 0.001(4)
C10 0.026(5) 0.026(4) 0.010(4) 0.001(3) -0.002(3) -0.004(4)
C11 0.019(4) 0.038(6) 0.030(5) 0.011(4) 0.004(4) -0.003(4)
N1 0.042(5) 0.033(5) 0.032(5) -0.005(4) -0.008(4) 0.002(4)
N2 0.040(5) 0.029(4) 0.011(4) 0.001(3) -0.006(3) 0.001(4)
N3 0.027(5) 0.054(6) 0.020(5) 0.005(4) -0.002(4) 0.003(4)
N4 0.024(4) 0.037(5) 0.022(4) -0.003(3) 0.001(3) -0.004(3)
N5 0.026(4) 0.034(4) 0.019(4) 0.000(3) -0.007(3) -0.007(3)
N6 0.033(4) 0.030(4) 0.017(4) 0.005(3) -0.008(3) -0.008(3)
O1 0.067(6) 0.044(5) 0.029(4) 0.005(4) -0.005(4) -0.013(4)
O2 0.062(5) 0.038(4) 0.023(4) -0.007(3) -0.006(4) -0.001(4)
O3 0.026(4) 0.055(5) 0.015(3) 0.004(3) -0.005(3) -0.008(3)
O4 0.023(3) 0.049(5) 0.024(4) 0.006(3) -0.004(3) -0.008(3)
O5 0.040(4) 0.050(5) 0.020(4) 0.011(3) -0.001(3) -0.008(4)
O6 0.092(8) 0.044(5) 0.046(6) -0.021(4) 0.023(5) -0.022(5)
O7 0.024(4) 0.075(6) 0.032(4) 0.001(4) 0.005(3) -0.011(4)
O8 0.057(6) 0.067(6) 0.042(6) -0.014(5) 0.011(5) -0.019(5)
O9W 0.140(11) 0.035(5) 0.063(7) -0.003(5) -0.054(7) 0.008(6)
O10W 0.060(6) 0.069(6) 0.028(5) 0.003(4) -0.008(4) 0.028(5)
O11W 0.18(2) 0.142(19) 0.30(4) 0.06(2) -0.12(2) 0.020(16)

loop_
_atom_type_symbol
_atom_type_description
_atom_type_scat_dispersion_real
_atom_type_scat_dispersion_imag
_atom_type_scat_source
C C 0.0033 0.0016 'International Tables Vol C Tables 4.2.6.8 and 6.1.1.4'
H H 0.0000 0.0000 'International Tables Vol C Tables 4.2.6.8 and 6.1.1.4'
N N 0.0061 0.0033 'International Tables Vol C Tables 4.2.6.8 and 6.1.1.4'
O O 0.0106 0.0060 'International Tables Vol C Tables 4.2.6.8 and 6.1.1.4'
Gd Gd -0.1653 3.9035 'International Tables Vol C Tables 4.2.6.8 and 6.1.1.4'

loop_
_geom_angle_atom_site_label_1
_geom_angle_atom_site_label_2
_geom_angle_atom_site_label_3
_geom_angle
_geom_angle_site_symmetry_1
_geom_angle_site_symmetry_3
O7 Gd1 O5 86.5(3) 1_554 1_554
O7 Gd1 O9W 95.3(4) 1_554 .
O5 Gd1 O9W 76.4(3) 1_554 .
O7 Gd1 O3 163.7(3) 1_554 3_655
O5 Gd1 O3 79.1(3) 1_554 3_655
O9W Gd1 O3 88.7(4) . 3_655
O7 Gd1 O1 83.3(3) 1_554 4
O5 Gd1 O1 134.6(3) 1_554 4
O9W Gd1 O1 148.5(3) . 4
O3 Gd1 O1 101.5(3) 3_655 4
O7 Gd1 O3 130.8(3) 1_554 .
O5 Gd1 O3 137.6(3) 1_554 .
O9W Gd1 O3 80.1(4) . .
O3 Gd1 O3 65.4(3) 3_655 .
O1 Gd1 O3 77.4(3) 4 .
O7 Gd1 O2 88.8(3) 1_554 4
O5 Gd1 O2 82.5(3) 1_554 4
O9W Gd1 O2 158.2(3) . 4
O3 Gd1 O2 82.0(3) 3_655 4
O1 Gd1 O2 53.3(3) 4 4
O3 Gd1 O2 113.1(3) . 4
O7 Gd1 O4 79.5(3) 1_554 .
O5 Gd1 O4 145.2(3) 1_554 .
O9W Gd1 O4 73.4(3) . .
O3 Gd1 O4 116.7(2) 3_655 .
O1 Gd1 O4 75.4(3) 4 .
O3 Gd1 O4 52.0(2) . .
O2 Gd1 O4 128.4(3) 4 .
O7 Gd1 C1 84.8(3) 1_554 4
O5 Gd1 C1 108.4(3) 1_554 4
O9W Gd1 C1 175.1(3) . 4
O3 Gd1 C1 92.6(3) 3_655 4
O1 Gd1 C1 26.6(3) 4 4
O3 Gd1 C1 96.1(3) . 4
O2 Gd1 C1 26.6(3) 4 4
O4 Gd1 C1 101.8(3) . 4
O7 Gd1 C2 104.8(3) 1_554 .
O5 Gd1 C2 150.8(3) 1_554 .
O9W Gd1 C2 75.7(4) . .
O3 Gd1 C2 91.5(3) 3_655 .
O1 Gd1 C2 74.3(3) 4 .
O3 Gd1 C2 26.3(2) . .
O2 Gd1 C2 123.9(3) 4 .
O4 Gd1 C2 25.7(2) . .
C1 Gd1 C2 99.5(3) 4 .
O7 Gd1 Gd1 162.8(2) 1_554 3_655
O5 Gd1 Gd1 109.67(19) 1_554 3_655
O9W Gd1 Gd1 83.2(4) . 3_655
O3 Gd1 Gd1 33.38(18) 3_655 3_655
O1 Gd1 Gd1 89.1(2) 4 3_655
O3 Gd1 Gd1 32.03(16) . 3_655
O2 Gd1 Gd1 99.0(2) 4 3_655
O4 Gd1 Gd1 83.67(16) . 3_655
C1 Gd1 Gd1 95.3(2) 4 3_655
C2 Gd1 Gd1 58.17(19) . 3_655
O2 C1 O1 122.7(10) . .
O2 C1 C5 118.1(9) . .
O1 C1 C5 119.2(10) . .
O2 C1 Gd1 61.8(6) . 4_556
O1 C1 Gd1 61.0(6) . 4_556
C5 C1 Gd1 176.9(9) . 4_556
O4 C2 O3 119.7(9) . .
O4 C2 C6 122.1(9) . .
O3 C2 C6 118.2(9) . .
O4 C2 Gd1 61.1(5) . .
O3 C2 Gd1 58.7(5) . .
C6 C2 Gd1 175.1(7) . .
O5 C3 O6 127.2(11) . .
O5 C3 C7 117.6(10) . .
O6 C3 C7 115.1(10) . .
O8 C4 O7 127.3(11) . .
O8 C4 C8 115.5(10) . .
O7 C4 C8 117.2(11) . .
N1 C5 C1 113.0(10) . .
N1 C5 H5B 109.0 . .
C1 C5 H5B 109.0 . .
N1 C5 H5C 109.0 . .
C1 C5 H5C 109.0 . .
H5B C5 H5C 107.8 . .
N2 C6 C2 113.4(9) . .
N2 C6 H6B 108.9 . .
C2 C6 H6B 108.9 . .
N2 C6 H6C 108.9 . .
C2 C6 H6C 108.9 . .
H6B C6 H6C 107.7 . .
N2 C7 C3 114.4(8) . .
N2 C7 H7A 108.7 . .
C3 C7 H7A 108.7 . .
N2 C7 H7B 108.7 . .
C3 C7 H7B 108.7 . .
H7A C7 H7B 107.6 . .
N3 C8 C4 117.0(9) . .
N3 C8 H8A 108.0 . .
C4 C8 H8A 108.0 . .
N3 C8 H8B 108.0 . .
C4 C8 H8B 108.0 . .
H8A C8 H8B 107.3 . .
N5 C9 N1 121.6(9) . .
N5 C9 N4 121.6(9) . .
N1 C9 N4 116.8(9) . .
N2 C10 N5 118.8(8) . .
N2 C10 N6 116.9(9) . .
N5 C10 N6 124.3(9) . .
N3 C11 N6 120.2(10) . .
N3 C11 N4 118.1(9) . .
N6 C11 N4 121.6(10) . .
C9 N1 C5 120.5(9) . .
C9 N1 H1A 119.8 . .
C5 N1 H1A 119.8 . .
C10 N2 C7 120.3(9) . .
C10 N2 C6 120.4(8) . .
C7 N2 C6 119.1(9) . .
C11 N3 C8 122.9(9) . .
C11 N3 H3A 118.6 . .
C8 N3 H3A 118.6 . .
C11 N4 C9 117.8(9) . .
C9 N5 C10 117.5(8) . .
C11 N6 C10 116.9(9) . .
C1 O1 Gd1 92.4(7) . 4_556
C1 O2 Gd1 91.6(6) . 4_556
C2 O3 Gd1 149.1(7) . 3_655
C2 O3 Gd1 95.0(6) . .
Gd1 O3 Gd1 114.6(3) 3_655 .
C2 O4 Gd1 93.2(6) . .
C3 O5 Gd1 145.1(7) . 1_556
C4 O7 Gd1 147.9(9) . 1_556
Gd1 O9W H9WA 110.4 . .
Gd1 O9W H9WB 109.8 . .
H9WA O9W H9WB 108.6 . .
H10A O10W H10B 115.3 . .
H11A O11W H11B 108.4 . .

loop_
_geom_bond_atom_site_label_1
_geom_bond_atom_site_label_2
_geom_bond_distance
_geom_bond_site_symmetry_2
Gd1 O7 2.265(7) 1_554
Gd1 O5 2.317(7) 1_554
Gd1 O9W 2.343(10) .
Gd1 O3 2.375(7) 3_655
Gd1 O1 2.451(9) 4
Gd1 O3 2.464(8) .
Gd1 O2 2.468(8) 4
Gd1 O4 2.520(7) .
Gd1 C1 2.800(11) 4
Gd1 C2 2.874(10) .
Gd1 Gd1 4.0724(14) 3_655
C1 O2 1.256(13) .
C1 O1 1.256(13) .
C1 C5 1.508(15) .
C1 Gd1 2.800(11) 4_556
C2 O4 1.249(12) .
C2 O3 1.280(12) .
C2 C6 1.507(14) .
C3 O5 1.224(13) .
C3 O6 1.253(14) .
C3 C7 1.552(14) .
C4 O8 1.234(15) .
C4 O7 1.248(14) .
C4 C8 1.532(15) .
C5 N1 1.461(14) .
C5 H5B 0.9700 .
C5 H5C 0.9700 .
C6 N2 1.462(12) .
C6 H6B 0.9700 .
C6 H6C 0.9700 .
C7 N2 1.427(13) .
C7 H7A 0.9700 .
C7 H7B 0.9700 .
C8 N3 1.435(15) .
C8 H8A 0.9700 .
C8 H8B 0.9700 .
C9 N5 1.311(13) .
C9 N1 1.320(14) .
C9 N4 1.385(12) .
C10 N2 1.311(13) .
C10 N5 1.345(12) .
C10 N6 1.356(12) .
C11 N3 1.294(14) .
C11 N6 1.323(13) .
C11 N4 1.376(14) .
N1 H1A 0.8600 .
N3 H3A 0.8600 .
O1 Gd1 2.451(9) 4_556
O2 Gd1 2.468(8) 4_556
O3 Gd1 2.375(7) 3_655
O5 Gd1 2.317(7) 1_556
O7 Gd1 2.265(7) 1_556
O9W H9WA 0.8507 .
O9W H9WB 0.8520 .
O10W H10A 0.8203 .
O10W H10B 0.7952 .
O11W H11A 0.8510 .
O11W H11B 0.8509 .

loop_
_geom_hbond_atom_site_label_D
_geom_hbond_atom_site_label_H
_geom_hbond_atom_site_label_A
_geom_hbond_distance_DH
_geom_hbond_distance_HA
_geom_hbond_distance_DA
_geom_hbond_angle_DHA
_geom_hbond_site_symmetry_A
N1 H1A O8 0.86 2.02 2.794(13) 148.9 2_746
N3 H3A O4 0.86 2.27 2.960(11) 137.3 3_756
O9W H9WA O6 0.85 2.08 2.757(15) 135.9 4_565
O9W H9WB O11W 0.85 2.00 2.70(2) 138.6 .
O10W H10A O6 0.82 2.17 2.917(13) 150.8 4_565
O10W H10B O8 0.80 1.90 2.678(13) 165.5 1_554
O11W H11B O2 0.85 2.13 2.836(19) 139.9 3_655
